data_4327309
loop_
_publ_author_name
'Robert T. Stibrany'
'Chengmin Zhang'
'Thomas J. Emge'
'Harvey J. Schugar'
'Joseph A. Potenza'
'Spencer Knapp'

_publ_contact_author
;
 Joseph A. Potenza
 Department of Chemistry and Chemical Biology
 Rutgers, The State University of New Jersey
 610 Taylor Road
 Piscataway, New Jersey 08854 USA 
;
_publ_contact_author_email potenza@rutchem.rutgers.edu
_publ_contact_author_fax '732 445 5312'
_publ_contact_author_phone '732 445 2115'
_publ_section_title
;
 A Tris(pyrazolyl) \h6-Arene Ligand That Selects Cu(I) over Cu(II)
;
_journal_name_full 'Inorganic Chemistry'
_journal_page_first 9713
_journal_page_last 9720
_journal_paper_doi 10.1021/ic060980+
_journal_volume 45
_journal_year 2006
_chemical_formula_moiety 'C36 H30 Cu N6, C F3 O3 S'
_chemical_formula_sum 'C37 H30 Cu F3 N6 O3 S'
_chemical_formula_weight 759.28
_chemical_name_common '[Cu^I^4(trif)]^.^C6 H14'
_chemical_name_systematic
; 
 [(1,3,5-Tris[2'-((pyrazol-1-yl)methyl)
phenyl]benzene)copper(I)](trifluoromethanesulfonate)
 ^.^ hexane 
;
_space_group_IT_number 148
_symmetry_cell_setting trigonal
_symmetry_space_group_name_Hall '-R 3'
_symmetry_space_group_name_H-M 'R -3 :H'
_atom_sites_solution_hydrogens geom
_atom_sites_solution_primary direct
_atom_sites_solution_secondary difmap
_audit_creation_method SHELXL-97
_cell_angle_alpha 90.00
_cell_angle_beta 90.00
_cell_angle_gamma 120.00
_cell_formula_units_Z 6
_cell_length_a 12.7358(4)
_cell_length_b 12.7358(4)
_cell_length_c 44.271(3)
_cell_measurement_reflns_used 3740
_cell_measurement_temperature 100(2)
_cell_measurement_theta_max 51.728
_cell_measurement_theta_min 5.214
_cell_volume 6218.7(5)
_computing_cell_refinement SMART
_computing_data_collection 'SMART (Bruker, 2000)'
_computing_data_reduction 'SAINT (Bruker, 2000)'
_computing_molecular_graphics 'ORTEPIII (Burnett & Johnson, 1996), ORTEP32 (Farrugia, 1997)'
_computing_publication_material 'SHELXTL (Bruker, 2000)'
_computing_structure_refinement 'SHELXL-97 (Sheldrick, 1997)'
_computing_structure_solution 'SHELXS (Sheldrick, 1990)'
_diffrn_ambient_temperature 100(2)
_diffrn_measured_fraction_theta_full 0.997
_diffrn_measured_fraction_theta_max 0.997
_diffrn_measurement_device_type 'Bruker SMART CCD area-detector diffractometer'
_diffrn_measurement_method '\f and \w scans'
_diffrn_radiation_monochromator graphite
_diffrn_radiation_source 'fine-focus sealed tube'
_diffrn_radiation_type MoK\a
_diffrn_radiation_wavelength 0.71073
_diffrn_reflns_av_R_equivalents 0.0874
_diffrn_reflns_av_sigmaI/netI 0.0579
_diffrn_reflns_limit_h_max 14
_diffrn_reflns_limit_h_min -14
_diffrn_reflns_limit_k_max 14
_diffrn_reflns_limit_k_min -14
_diffrn_reflns_limit_l_max 51
_diffrn_reflns_limit_l_min -51
_diffrn_reflns_number 16198
_diffrn_reflns_theta_full 24.71
_diffrn_reflns_theta_max 24.71
_diffrn_reflns_theta_min 1.90
_diffrn_standards_number 0
_exptl_absorpt_coefficient_mu 0.630
_exptl_absorpt_correction_T_max 0.9514
_exptl_absorpt_correction_T_min 0.9283
_exptl_absorpt_correction_type multi-scan
_exptl_absorpt_process_details 'SADABS (Blessing, 1995)'
_exptl_crystal_colour colorless
_exptl_crystal_density_diffrn 1.216
_exptl_crystal_description rhombic
_exptl_crystal_F_000 2340
_exptl_crystal_size_max 0.12
_exptl_crystal_size_mid 0.10
_exptl_crystal_size_min 0.08
_platon_squeeze_details
; 
 The structure contained highly disordered hexane in the 
 asymmetric unit; because refinement of the hexane molecules led 
 to unrealistic geometric parameters, even with the use of 
 constraints, a structural model was refined with contributions 
 from the hexane molecules removed from the diffraction data by 
 using the SQUEEZE algorithm in PLATON (Spek, 1990).  
;
_refine_diff_density_max 0.302
_refine_diff_density_min -0.248
_refine_diff_density_rms 0.059
_refine_ls_extinction_method none
_refine_ls_goodness_of_fit_ref 1.000
_refine_ls_hydrogen_treatment refall
_refine_ls_matrix_type full
_refine_ls_number_parameters 194
_refine_ls_number_reflns 2358
_refine_ls_number_restraints 0
_refine_ls_restrained_S_all 1.000
_refine_ls_R_factor_all 0.0613
_refine_ls_R_factor_gt 0.0404
_refine_ls_shift/su_max 0.002
_refine_ls_shift/su_mean 0.000
_refine_ls_structure_factor_coef Fsqd
_refine_ls_weighting_details 'calc w=1/[\s^2^(Fo^2^)+(0.0408P)^2^] where P=(Fo^2^+2Fc^2^)/3'
_refine_ls_weighting_scheme calc
_refine_ls_wR_factor_gt 0.0810
_refine_ls_wR_factor_ref 0.0869
_reflns_number_gt 1805
_reflns_number_total 2358
_reflns_threshold_expression I>2\s(I)
_cod_data_source_file ic0609802Bsi20060919_023840_2.cif
_cod_data_source_block Cu(4)(trif)
_cod_original_cell_volume 6218.8(5)
_cod_original_sg_symbol_H-M 'R -3'
_cod_database_code 4327309

loop_
_symmetry_equiv_pos_as_xyz
'x, y, z'
'-y, x-y, z'
'-x+y, -x, z'
'x+2/3, y+1/3, z+1/3'
'-y+2/3, x-y+1/3, z+1/3'
'-x+y+2/3, -x+1/3, z+1/3'
'x+1/3, y+2/3, z+2/3'
'-y+1/3, x-y+2/3, z+2/3'
'-x+y+1/3, -x+2/3, z+2/3'
'-x, -y, -z'
'y, -x+y, -z'
'x-y, x, -z'
'-x+2/3, -y+1/3, -z+1/3'
'y+2/3, -x+y+1/3, -z+1/3'
'x-y+2/3, x+1/3, -z+1/3'
'-x+1/3, -y+2/3, -z+2/3'
'y+1/3, -x+y+2/3, -z+2/3'
'x-y+1/3, x+2/3, -z+2/3'

loop_
_atom_site_label
_atom_site_type_symbol
_atom_site_fract_x
_atom_site_fract_y
_atom_site_fract_z
_atom_site_U_iso_or_equiv
_atom_site_adp_type
_atom_site_occupancy
_atom_site_symmetry_multiplicity
_atom_site_calc_flag
_atom_site_refinement_flags
Cu1 Cu 1.0000 1.0000 0.950209(13) 0.01871(18) Uani 1 3 d S
N1 N 1.01293(18) 0.85193(18) 0.95544(5) 0.0183(5) Uani 1 1 d .
N2 N 0.92856(18) 0.73436(18) 0.95029(4) 0.0166(5) Uani 1 1 d .
C1 C 1.0952(2) 0.8475(3) 0.97325(6) 0.0210(6) Uani 1 1 d .
C2 C 1.0645(2) 0.7297(3) 0.97957(6) 0.0217(6) Uani 1 1 d .
C3 C 0.9584(3) 0.6590(3) 0.96446(6) 0.0211(6) Uani 1 1 d .
C4 C 0.8312(2) 0.7004(3) 0.92817(6) 0.0180(6) Uani 1 1 d .
C5 C 0.8635(2) 0.6627(2) 0.89860(6) 0.0175(6) Uani 1 1 d .
C6 C 0.9361(2) 0.7486(2) 0.87658(5) 0.0162(6) Uani 1 1 d .
C7 C 0.9750(2) 0.7093(2) 0.85186(6) 0.0196(6) Uani 1 1 d .
C8 C 0.9404(2) 0.5877(3) 0.84840(6) 0.0228(7) Uani 1 1 d .
C9 C 0.8667(3) 0.5041(3) 0.86941(6) 0.0259(7) Uani 1 1 d .
C10 C 0.8297(2) 0.5421(3) 0.89449(6) 0.0221(6) Uani 1 1 d .
C11 C 0.9687(2) 0.8776(2) 0.87808(5) 0.0164(6) Uani 1 1 d .
C12 C 0.8794(2) 0.9104(2) 0.87800(5) 0.0168(6) Uani 1 1 d .
H1 H 1.165(2) 0.923(2) 0.9807(6) 0.024(7) Uiso 1 1 d .
H2 H 1.104(2) 0.702(2) 0.9909(5) 0.015(7) Uiso 1 1 d .
H3 H 0.909(2) 0.579(2) 0.9639(5) 0.014(7) Uiso 1 1 d .
H7 H 1.019(2) 0.767(2) 0.8382(6) 0.020(7) Uiso 1 1 d .
H8 H 0.969(2) 0.566(2) 0.8316(6) 0.023(7) Uiso 1 1 d .
H9 H 0.846(2) 0.426(3) 0.8678(6) 0.023(7) Uiso 1 1 d .
H10 H 0.780(2) 0.486(2) 0.9084(5) 0.010(6) Uiso 1 1 d .
H12 H 0.796(2) 0.846(2) 0.8777(6) 0.022(7) Uiso 1 1 d .
H4A H 0.8163(19) 0.766(2) 0.9252(5) 0.006(6) Uiso 1 1 d .
H4B H 0.762(2) 0.636(2) 0.9359(5) 0.017(7) Uiso 1 1 d .
S1 S 0.6667 0.3333 0.97147(3) 0.0194(3) Uani 1 3 d S
F1 F 0.66039(14) 0.23263(14) 1.02346(4) 0.0332(4) Uani 1 1 d .
O1 O 0.65365(16) 0.43606(16) 0.96398(4) 0.0254(5) Uani 1 1 d .
C13 C 0.6667 0.3333 1.01255(11) 0.0240(11) Uani 1 3 d S

loop_
_atom_site_aniso_label
_atom_site_aniso_U_11
_atom_site_aniso_U_22
_atom_site_aniso_U_33
_atom_site_aniso_U_23
_atom_site_aniso_U_13
_atom_site_aniso_U_12
Cu1 0.0199(2) 0.0199(2) 0.0163(3) 0.000 0.000 0.00995(11)
N1 0.0165(12) 0.0189(12) 0.0178(12) -0.0011(9) -0.0006(10) 0.0075(10)
N2 0.0187(12) 0.0150(12) 0.0153(12) -0.0020(9) -0.0001(9) 0.0079(10)
C1 0.0176(15) 0.0260(17) 0.0179(15) -0.0012(13) -0.0003(12) 0.0099(14)
C2 0.0237(16) 0.0294(17) 0.0169(15) 0.0021(12) 0.0011(12) 0.0169(14)
C3 0.0265(16) 0.0141(15) 0.0206(15) -0.0003(12) 0.0025(13) 0.0085(14)
C4 0.0165(15) 0.0163(15) 0.0181(15) 0.0003(12) -0.0009(12) 0.0058(13)
C5 0.0168(14) 0.0198(14) 0.0152(14) -0.0034(11) -0.0019(11) 0.0087(12)
C6 0.0145(13) 0.0180(14) 0.0165(14) -0.0037(11) -0.0031(11) 0.0084(12)
C7 0.0169(14) 0.0234(16) 0.0197(15) 0.0021(13) -0.0003(12) 0.0108(13)
C8 0.0238(16) 0.0265(17) 0.0217(16) -0.0061(13) -0.0002(13) 0.0152(14)
C9 0.0350(18) 0.0178(16) 0.0248(17) -0.0013(13) -0.0007(14) 0.0132(14)
C10 0.0236(16) 0.0216(16) 0.0173(16) 0.0012(13) 0.0010(13) 0.0085(13)
C11 0.0208(15) 0.0189(14) 0.0085(13) 0.0005(11) 0.0001(11) 0.0092(12)
C12 0.0157(14) 0.0197(15) 0.0110(14) 0.0001(11) 0.0012(11) 0.0058(12)
S1 0.0198(4) 0.0198(4) 0.0186(6) 0.000 0.000 0.0099(2)
F1 0.0406(10) 0.0321(10) 0.0274(10) 0.0100(8) 0.0000(8) 0.0185(8)
O1 0.0277(11) 0.0227(11) 0.0275(11) 0.0042(9) 0.0006(9) 0.0139(9)
C13 0.0222(16) 0.0222(16) 0.028(3) 0.000 0.000 0.0111(8)

loop_
_atom_type_symbol
_atom_type_description
_atom_type_scat_dispersion_real
_atom_type_scat_dispersion_imag
_atom_type_scat_source
C C 0.0033 0.0016 'International Tables Vol C Tables 4.2.6.8 and 6.1.1.4'
H H 0.0000 0.0000 'International Tables Vol C Tables 4.2.6.8 and 6.1.1.4'
N N 0.0061 0.0033 'International Tables Vol C Tables 4.2.6.8 and 6.1.1.4'
O O 0.0106 0.0060 'International Tables Vol C Tables 4.2.6.8 and 6.1.1.4'
F F 0.0171 0.0103 'International Tables Vol C Tables 4.2.6.8 and 6.1.1.4'
S S 0.1246 0.1234 'International Tables Vol C Tables 4.2.6.8 and 6.1.1.4'
Cu Cu 0.3201 1.2651 'International Tables Vol C Tables 4.2.6.8 and 6.1.1.4'

loop_
_geom_angle_atom_site_label_1
_geom_angle_atom_site_label_2
_geom_angle_atom_site_label_3
_geom_angle
_geom_angle_site_symmetry_1
_geom_angle_site_symmetry_3
N1 Cu1 N1 118.66(2) 2_765 3_675
N1 Cu1 N1 118.66(3) 2_765 .
N1 Cu1 N1 118.66(3) 3_675 .
C1 N1 N2 104.9(2) . .
C1 N1 Cu1 123.27(18) . .
N2 N1 Cu1 129.23(16) . .
C3 N2 N1 111.0(2) . .
C3 N2 C4 126.7(2) . .
N1 N2 C4 121.6(2) . .
N1 C1 C2 111.4(2) . .
N1 C1 H1 119.7(15) . .
C2 C1 H1 128.9(15) . .
C3 C2 C1 105.5(3) . .
C3 C2 H2 125.4(16) . .
C1 C2 H2 129.1(17) . .
N2 C3 C2 107.2(2) . .
N2 C3 H3 120.6(16) . .
C2 C3 H3 132.1(16) . .
N2 C4 C5 110.3(2) . .
N2 C4 H4A 110.1(14) . .
C5 C4 H4A 111.1(13) . .
N2 C4 H4B 108.2(15) . .
C5 C4 H4B 109.5(15) . .
H4A C4 H4B 108(2) . .
C10 C5 C6 119.3(2) . .
C10 C5 C4 118.7(2) . .
C6 C5 C4 121.7(2) . .
C7 C6 C5 118.5(2) . .
C7 C6 C11 118.8(2) . .
C5 C6 C11 122.7(2) . .
C8 C7 C6 121.0(3) . .
C8 C7 H7 123.9(16) . .
C6 C7 H7 115.0(17) . .
C9 C8 C7 120.2(3) . .
C9 C8 H8 121.7(17) . .
C7 C8 H8 118.1(17) . .
C8 C9 C10 119.5(3) . .
C8 C9 H9 120.9(17) . .
C10 C9 H9 119.4(17) . .
C5 C10 C9 121.4(3) . .
C5 C10 H10 119.2(14) . .
C9 C10 H10 119.3(15) . .
C12 C11 C12 118.5(3) 2_765 .
C12 C11 C6 120.5(2) 2_765 .
C12 C11 C6 120.9(2) . .
C11 C12 C11 121.5(3) 3_675 .
C11 C12 H12 121.1(15) 3_675 .
C11 C12 H12 117.4(15) . .
O1 S1 O1 114.85(6) 3_665 2_655
O1 S1 O1 114.85(7) 3_665 .
O1 S1 O1 114.85(7) 2_655 .
O1 S1 C13 103.34(9) 3_665 .
O1 S1 C13 103.34(9) 2_655 .
O1 S1 C13 103.34(9) . .
F1 C13 F1 107.7(2) . 2_655
F1 C13 F1 107.7(2) . 3_665
F1 C13 F1 107.7(2) 2_655 3_665
F1 C13 S1 111.2(2) . .
F1 C13 S1 111.2(2) 2_655 .
F1 C13 S1 111.2(2) 3_665 .

loop_
_geom_bond_atom_site_label_1
_geom_bond_atom_site_label_2
_geom_bond_distance
_geom_bond_site_symmetry_2
Cu1 N1 1.987(2) 2_765
Cu1 N1 1.987(2) 3_675
Cu1 N1 1.987(2) .
N1 C1 1.336(3) .
N1 N2 1.356(3) .
N2 C3 1.351(3) .
N2 C4 1.465(3) .
C1 C2 1.376(4) .
C1 H1 0.99(3) .
C2 C3 1.366(4) .
C2 H2 0.90(2) .
C3 H3 0.89(3) .
C4 C5 1.520(3) .
C4 H4A 0.96(2) .
C4 H4B 0.92(3) .
C5 C10 1.384(4) .
C5 C6 1.411(4) .
C6 C7 1.394(4) .
C6 C11 1.481(3) .
C7 C8 1.389(4) .
C7 H7 0.90(3) .
C8 C9 1.371(4) .
C8 H8 0.93(3) .
C9 C10 1.385(4) .
C9 H9 0.90(3) .
C10 H10 0.91(2) .
C11 C12 1.390(3) 2_765
C11 C12 1.394(3) .
C12 C11 1.390(3) 3_675
C12 H12 0.96(3) .
S1 O1 1.4374(18) 3_665
S1 O1 1.4374(18) 2_655
S1 O1 1.4374(18) .
S1 C13 1.819(5) .
F1 C13 1.335(2) .
C13 F1 1.335(2) 2_655
C13 F1 1.335(2) 3_665

loop_
_geom_torsion_atom_site_label_1
_geom_torsion_atom_site_label_2
_geom_torsion_atom_site_label_3
_geom_torsion_atom_site_label_4
_geom_torsion
_geom_torsion_site_symmetry_1
_geom_torsion_site_symmetry_4
N1 Cu1 N1 C1 27.9(3) 2_765 .
N1 Cu1 N1 C1 -129.24(16) 3_675 .
N1 Cu1 N1 N2 -173.10(14) 2_765 .
N1 Cu1 N1 N2 29.7(3) 3_675 .
C1 N1 N2 C3 -0.3(3) . .
Cu1 N1 N2 C3 -162.25(18) . .
C1 N1 N2 C4 -171.3(2) . .
Cu1 N1 N2 C4 26.8(3) . .
N2 N1 C1 C2 -0.2(3) . .
Cu1 N1 C1 C2 163.04(18) . .
N1 C1 C2 C3 0.7(3) . .
N1 N2 C3 C2 0.8(3) . .
C4 N2 C3 C2 171.2(2) . .
C1 C2 C3 N2 -0.9(3) . .
C3 N2 C4 C5 -70.7(3) . .
N1 N2 C4 C5 98.7(3) . .
N2 C4 C5 C10 89.8(3) . .
N2 C4 C5 C6 -84.3(3) . .
C10 C5 C6 C7 -2.3(4) . .
C4 C5 C6 C7 171.7(2) . .
C10 C5 C6 C11 175.4(2) . .
C4 C5 C6 C11 -10.6(4) . .
C5 C6 C7 C8 1.9(4) . .
C11 C6 C7 C8 -175.8(2) . .
C6 C7 C8 C9 0.1(4) . .
C7 C8 C9 C10 -1.6(4) . .
C6 C5 C10 C9 0.7(4) . .
C4 C5 C10 C9 -173.5(2) . .
C8 C9 C10 C5 1.2(4) . .
C7 C6 C11 C12 -59.0(3) . 2_765
C5 C6 C11 C12 123.4(3) . 2_765
C7 C6 C11 C12 117.6(3) . .
C5 C6 C11 C12 -60.0(3) . .
C12 C11 C12 C11 -0.5(5) 2_765 3_675
C6 C11 C12 C11 -177.17(17) . 3_675
O1 S1 C13 F1 -69.08(10) 3_665 .
O1 S1 C13 F1 50.92(10) 2_655 .
O1 S1 C13 F1 170.92(10) . .
O1 S1 C13 F1 50.92(10) 3_665 2_655
O1 S1 C13 F1 170.92(10) 2_655 2_655
O1 S1 C13 F1 -69.08(10) . 2_655
O1 S1 C13 F1 170.92(10) 3_665 3_665
O1 S1 C13 F1 -69.08(10) 2_655 3_665
O1 S1 C13 F1 50.92(10) . 3_665

loop_
_platon_squeeze_void_nr
_platon_squeeze_void_average_x
_platon_squeeze_void_average_y
_platon_squeeze_void_average_z
_platon_squeeze_void_volume
_platon_squeeze_void_count_electrons
1 0.000 0.000 0.000 7.0 -0.1
2 -0.333 0.333 0.099 265.8 42.4
3 0.000 0.000 0.235 263.4 42.0
4 0.000 1.000 0.765 263.5 42.4
5 0.333 0.667 0.901 265.7 42.0
6 0.333 0.667 0.432 264.4 42.4
7 0.667 0.333 0.568 264.3 42.0
8 0.333 0.667 0.667 7.6 -0.1
9 0.667 0.333 0.333 7.6 -0.1
